data_7115794
loop_
_publ_author_name
'Thomas J. Herrington'
'Bryan J. Ward'
'Laurence R. Doyle'
'Joe McDermott'
'Andrew J. P. White'
'Patricia A. Hunt'
'Andrew E. Ashley'

_publ_section_title
;
 Bypassing a highly unstable frustrated Lewis pair: dihydrogen cleavage by
 a thermally robust silylium-phosphine adduct
;
_journal_name_full Chem.Commun.
_journal_page_first 12753
_journal_paper_doi 10.1039/C4cc05905K
_journal_volume 50
_journal_year 2014
_chemical_formula_moiety 'C24 B F20, C21 H48 P Si'
_chemical_formula_sum 'C45 H48 B F20 P Si'
_chemical_formula_weight 1038.70
_chemical_name_systematic
;
 ?
;
_space_group_crystal_system triclinic
_space_group_IT_number 2
_space_group_name_Hall '-P 1'
_space_group_name_H-M_alt 'P -1'
_symmetry_space_group_name_Hall '-P 1'
_symmetry_space_group_name_H-M 'P -1'
_atom_sites_solution_hydrogens geom
_audit_creation_method SHELXL-2013
_cell_angle_alpha 79.442(3)
_cell_angle_beta 75.102(3)
_cell_angle_gamma 77.292(3)
_cell_formula_units_Z 2
_cell_length_a 11.6772(5)
_cell_length_b 12.5736(4)
_cell_length_c 17.0286(6)
_cell_measurement_reflns_used 6757
_cell_measurement_temperature 173
_cell_measurement_theta_max 73.5600
_cell_measurement_theta_min 3.6200
_cell_volume 2335.61(15)
_computing_cell_refinement CrysAlisPro,
_computing_data_collection CrysAlisPro,
_computing_data_reduction CrysAlisPro,
_computing_molecular_graphics 'Bruker SHELXTL'
_computing_publication_material 'CIFTAB-2013 (Sheldrick, 2013)'
_computing_structure_refinement 'SHELXL-2013 (Sheldrick, 2013)'
_computing_structure_solution 'SHELXS-2013 (Sheldrick, 2013)'
_diffrn_ambient_temperature 173
_diffrn_detector_area_resol_mean 10.4115
_diffrn_measured_fraction_theta_full 0.983
_diffrn_measured_fraction_theta_max 0.944
_diffrn_measurement_device_type 'Agilent Xcalibur PX Ultra A'
_diffrn_measurement_method 'omega scans'
_diffrn_radiation_type CuK\a
_diffrn_radiation_wavelength 1.54184
_diffrn_reflns_av_R_equivalents 0.0180
_diffrn_reflns_av_unetI/netI 0.0338
_diffrn_reflns_Laue_measured_fraction_full 0.983
_diffrn_reflns_Laue_measured_fraction_max 0.944
_diffrn_reflns_limit_h_max 13
_diffrn_reflns_limit_h_min -14
_diffrn_reflns_limit_k_max 10
_diffrn_reflns_limit_k_min -15
_diffrn_reflns_limit_l_max 16
_diffrn_reflns_limit_l_min -20
_diffrn_reflns_number 13549
_diffrn_reflns_point_group_measured_fraction_full 0.983
_diffrn_reflns_point_group_measured_fraction_max 0.944
_diffrn_reflns_theta_full 67.684
_diffrn_reflns_theta_max 73.723
_diffrn_reflns_theta_min 2.710
_diffrn_source 'Enhance Ultra (Cu) X-ray Source'
_exptl_absorpt_coefficient_mu 1.792
_exptl_absorpt_correction_T_max 0.773
_exptl_absorpt_correction_T_min 0.666
_exptl_absorpt_correction_type analytical
_exptl_absorpt_process_details
;
CrysAlisPro, Agilent Technologies,
Version 1.171.36.28 (release 01-02-2013 CrysAlis171 .NET)
(compiled Feb  1 2013,16:14:44)
Analytical numeric absorption correction using a multifaceted crystal
model based on expressions derived by R.C. Clark & J.S. Reid.
(Clark, R. C. & Reid, J. S. (1995). Acta Cryst. A51, 887-897)
;
_exptl_crystal_colour Colourless
_exptl_crystal_density_diffrn 1.477
_exptl_crystal_description blocks
_exptl_crystal_F_000 1064
_exptl_crystal_size_max 0.30
_exptl_crystal_size_mid 0.28
_exptl_crystal_size_min 0.20
_refine_diff_density_max 0.477
_refine_diff_density_min -0.305
_refine_diff_density_rms 0.043
_refine_ls_extinction_method none
_refine_ls_goodness_of_fit_ref 1.065
_refine_ls_hydrogen_treatment constr
_refine_ls_matrix_type full
_refine_ls_number_parameters 613
_refine_ls_number_reflns 8923
_refine_ls_number_restraints 0
_refine_ls_restrained_S_all 1.065
_refine_ls_R_factor_all 0.0418
_refine_ls_R_factor_gt 0.0354
_refine_ls_shift/su_max 0.001
_refine_ls_shift/su_mean 0.000
_refine_ls_structure_factor_coef Fsqd
_refine_ls_weighting_details
;
 w=1/[\s^2^(Fo^2^)+(0.0450P)^2^+0.3667P]
 where P=(Fo^2^+2Fc^2^)/3
;
_refine_ls_weighting_scheme calc
_refine_ls_wR_factor_gt 0.0896
_refine_ls_wR_factor_ref 0.0948
_reflns_Friedel_coverage 0.000
_reflns_number_gt 7708
_reflns_number_total 8923
_reflns_threshold_expression 'I > 2\s(I)'
_cod_data_source_file c4cc05905k2.cif
_cod_data_source_block 1
_cod_database_code 7115794
_shelx_space_group_comment
;
The symmetry employed for this shelxl refinement is uniquely defined
by the following loop, which should always be used as a source of
symmetry information in preference to the above space-group names.
They are only intended as comments.
;
_shelxl_version_number 2013-2

loop_
_space_group_symop_operation_xyz
'x, y, z'
'-x, -y, -z'

loop_
_atom_site_label
_atom_site_type_symbol
_atom_site_fract_x
_atom_site_fract_y
_atom_site_fract_z
_atom_site_U_iso_or_equiv
_atom_site_adp_type
_atom_site_occupancy
_atom_site_site_symmetry_order
_atom_site_calc_flag
_atom_site_refinement_flags_posn
_atom_site_refinement_flags_adp
P1 P 0.63835(3) 0.18276(3) 0.29135(2) 0.02404(8) Uani 1 1 d . .
Si1 Si 0.66410(4) 0.18843(3) 0.14131(2) 0.02994(10) Uani 1 1 d . .
C1 C 0.47438(14) 0.17627(14) 0.34808(10) 0.0342(3) Uani 1 1 d . .
C2 C 0.44805(15) 0.06027(15) 0.35211(11) 0.0398(4) Uani 1 1 d . .
H2A H 0.3643 0.0580 0.3811 0.060 Uiso 1 1 calc R U
H2B H 0.5023 0.0062 0.3814 0.060 Uiso 1 1 calc R U
H2C H 0.4609 0.0429 0.2964 0.060 Uiso 1 1 calc R U
C3 C 0.38524(15) 0.25627(17) 0.30293(12) 0.0441(4) Uani 1 1 d . .
H3A H 0.3026 0.2511 0.3332 0.066 Uiso 1 1 calc R U
H3B H 0.3977 0.2372 0.2477 0.066 Uiso 1 1 calc R U
H3C H 0.3985 0.3316 0.2990 0.066 Uiso 1 1 calc R U
C4 C 0.44416(17) 0.20410(17) 0.43668(11) 0.0450(4) Uani 1 1 d . .
H4A H 0.3597 0.1995 0.4623 0.067 Uiso 1 1 calc R U
H4B H 0.4571 0.2788 0.4356 0.067 Uiso 1 1 calc R U
H4C H 0.4965 0.1516 0.4683 0.067 Uiso 1 1 calc R U
C5 C 0.67998(17) 0.31192(13) 0.31342(11) 0.0379(4) Uani 1 1 d . .
C6 C 0.5776(2) 0.41128(14) 0.30390(13) 0.0502(5) Uani 1 1 d . .
H6A H 0.5991 0.4771 0.3152 0.075 Uiso 1 1 calc R U
H6B H 0.5029 0.3966 0.3426 0.075 Uiso 1 1 calc R U
H6C H 0.5659 0.4231 0.2478 0.075 Uiso 1 1 calc R U
C7 C 0.6988(2) 0.30100(17) 0.40110(13) 0.0520(5) Uani 1 1 d . .
H7A H 0.7197 0.3690 0.4090 0.078 Uiso 1 1 calc R U
H7B H 0.7642 0.2392 0.4092 0.078 Uiso 1 1 calc R U
H7C H 0.6243 0.2879 0.4409 0.078 Uiso 1 1 calc R U
C8 C 0.79618(19) 0.33931(16) 0.25361(13) 0.0486(4) Uani 1 1 d . .
H8A H 0.8149 0.4055 0.2665 0.073 Uiso 1 1 calc R U
H8B H 0.7849 0.3523 0.1973 0.073 Uiso 1 1 calc R U
H8C H 0.8628 0.2776 0.2589 0.073 Uiso 1 1 calc R U
C9 C 0.74068(13) 0.05598(12) 0.33314(10) 0.0307(3) Uani 1 1 d . .
C10 C 0.70806(17) 0.02771(15) 0.42701(11) 0.0417(4) Uani 1 1 d . .
H10A H 0.7640 -0.0378 0.4439 0.062 Uiso 1 1 calc R U
H10B H 0.6256 0.0132 0.4446 0.062 Uiso 1 1 calc R U
H10C H 0.7138 0.0897 0.4524 0.062 Uiso 1 1 calc R U
C11 C 0.87184(14) 0.07341(14) 0.30782(12) 0.0392(4) Uani 1 1 d . .
H11A H 0.9238 0.0082 0.3294 0.059 Uiso 1 1 calc R U
H11B H 0.8785 0.1378 0.3300 0.059 Uiso 1 1 calc R U
H11C H 0.8970 0.0853 0.2479 0.059 Uiso 1 1 calc R U
C12 C 0.73660(15) -0.04583(13) 0.29615(11) 0.0378(3) Uani 1 1 d . .
H12A H 0.7894 -0.1100 0.3181 0.057 Uiso 1 1 calc R U
H12B H 0.7640 -0.0327 0.2364 0.057 Uiso 1 1 calc R U
H12C H 0.6538 -0.0595 0.3105 0.057 Uiso 1 1 calc R U
C13 C 0.82643(15) 0.12349(15) 0.09511(11) 0.0402(4) Uani 1 1 d . .
H13A H 0.8451 0.0523 0.1307 0.048 Uiso 1 1 calc R U
C14 C 0.92843(17) 0.1868(2) 0.08758(13) 0.0521(5) Uani 1 1 d . .
H14A H 1.0057 0.1434 0.0630 0.078 Uiso 1 1 calc R U
H14B H 0.9305 0.1999 0.1422 0.078 Uiso 1 1 calc R U
H14C H 0.9140 0.2574 0.0528 0.078 Uiso 1 1 calc R U
C15 C 0.83364(19) 0.09398(19) 0.00936(12) 0.0520(5) Uani 1 1 d . .
H15A H 0.9167 0.0607 -0.0144 0.078 Uiso 1 1 calc R U
H15B H 0.8086 0.1609 -0.0264 0.078 Uiso 1 1 calc R U
H15C H 0.7802 0.0417 0.0146 0.078 Uiso 1 1 calc R U
C16 C 0.55294(16) 0.10766(17) 0.12467(11) 0.0418(4) Uani 1 1 d . .
H16A H 0.4750 0.1300 0.1640 0.050 Uiso 1 1 calc R U
C17 C 0.5824(2) -0.01823(18) 0.14032(13) 0.0542(5) Uani 1 1 d . .
H17A H 0.5185 -0.0488 0.1296 0.081 Uiso 1 1 calc R U
H17B H 0.5882 -0.0418 0.1975 0.081 Uiso 1 1 calc R U
H17C H 0.6594 -0.0446 0.1039 0.081 Uiso 1 1 calc R U
C18 C 0.5275(2) 0.1428(2) 0.03779(13) 0.0582(5) Uani 1 1 d . .
H18A H 0.4705 0.1005 0.0308 0.087 Uiso 1 1 calc R U
H18B H 0.6029 0.1287 -0.0035 0.087 Uiso 1 1 calc R U
H18C H 0.4929 0.2214 0.0311 0.087 Uiso 1 1 calc R U
C19 C 0.62841(18) 0.34147(16) 0.09959(12) 0.0460(4) Uani 1 1 d . .
H19A H 0.6616 0.3808 0.1323 0.055 Uiso 1 1 calc R U
C20 C 0.6935(2) 0.3693(2) 0.01027(14) 0.0652(6) Uani 1 1 d . .
H20A H 0.6717 0.4483 -0.0073 0.098 Uiso 1 1 calc R U
H20B H 0.6697 0.3279 -0.0245 0.098 Uiso 1 1 calc R U
H20C H 0.7808 0.3495 0.0054 0.098 Uiso 1 1 calc R U
C21 C 0.4946(2) 0.3951(2) 0.10938(14) 0.0623(6) Uani 1 1 d . .
H21A H 0.4881 0.4729 0.0860 0.093 Uiso 1 1 calc R U
H21B H 0.4546 0.3892 0.1677 0.093 Uiso 1 1 calc R U
H21C H 0.4559 0.3575 0.0807 0.093 Uiso 1 1 calc R U
B1 B 0.22697(15) 0.75264(13) 0.30517(10) 0.0280(3) Uani 1 1 d . .
C31 C 0.19863(13) 0.88787(12) 0.30103(10) 0.0297(3) Uani 1 1 d . .
C32 C 0.22506(15) 0.95295(14) 0.22575(11) 0.0358(3) Uani 1 1 d . .
F32 F 0.27369(10) 0.90392(9) 0.15727(6) 0.0462(2) Uani 1 1 d . .
C33 C 0.20292(16) 1.06676(15) 0.21430(13) 0.0458(4) Uani 1 1 d . .
F33 F 0.22728(12) 1.12291(11) 0.13865(9) 0.0658(4) Uani 1 1 d . .
C34 C 0.15346(16) 1.12158(14) 0.28133(15) 0.0476(5) Uani 1 1 d . .
F34 F 0.12607(12) 1.23196(9) 0.27237(12) 0.0709(4) Uani 1 1 d . .
C35 C 0.13195(15) 1.06213(14) 0.35786(14) 0.0424(4) Uani 1 1 d . .
F35 F 0.08559(12) 1.11443(10) 0.42456(10) 0.0626(3) Uani 1 1 d . .
C36 C 0.15516(13) 0.94814(13) 0.36672(10) 0.0323(3) Uani 1 1 d . .
F36 F 0.13138(9) 0.89818(8) 0.44456(6) 0.0404(2) Uani 1 1 d . .
C37 C 0.16688(13) 0.68827(12) 0.39543(9) 0.0277(3) Uani 1 1 d . .
C38 C 0.04331(14) 0.71647(12) 0.42800(9) 0.0292(3) Uani 1 1 d . .
F38 F -0.02336(8) 0.79920(8) 0.38735(6) 0.0360(2) Uani 1 1 d . .
C39 C -0.01854(14) 0.66592(13) 0.50047(10) 0.0329(3) Uani 1 1 d . .
F39 F -0.13782(9) 0.69826(9) 0.52722(7) 0.0452(2) Uani 1 1 d . .
C40 C 0.04302(16) 0.58014(14) 0.54509(10) 0.0359(3) Uani 1 1 d . .
F40 F -0.01450(12) 0.53027(10) 0.61611(6) 0.0513(3) Uani 1 1 d . .
C41 C 0.16441(16) 0.54551(13) 0.51470(10) 0.0341(3) Uani 1 1 d . .
F41 F 0.22557(11) 0.46082(9) 0.55666(7) 0.0483(3) Uani 1 1 d . .
C42 C 0.22261(14) 0.59927(12) 0.44185(10) 0.0305(3) Uani 1 1 d . .
F42 F 0.34165(9) 0.55849(8) 0.41834(6) 0.0398(2) Uani 1 1 d . .
C43 C 0.37597(14) 0.72553(12) 0.28206(9) 0.0304(3) Uani 1 1 d . .
C44 C 0.43817(14) 0.74385(13) 0.33637(10) 0.0329(3) Uani 1 1 d . .
F44 F 0.37583(9) 0.77980(8) 0.40821(6) 0.0385(2) Uani 1 1 d . .
C45 C 0.56195(15) 0.72677(13) 0.32410(12) 0.0389(4) Uani 1 1 d . .
F45 F 0.61414(10) 0.74186(10) 0.38203(8) 0.0504(3) Uani 1 1 d . .
C46 C 0.63227(16) 0.69275(15) 0.25155(13) 0.0460(4) Uani 1 1 d . .
F46 F 0.75256(10) 0.67353(12) 0.23899(10) 0.0682(4) Uani 1 1 d . .
C47 C 0.57673(17) 0.67735(15) 0.19396(12) 0.0460(4) Uani 1 1 d . .
F47 F 0.64301(12) 0.64374(13) 0.12272(9) 0.0701(4) Uani 1 1 d . .
C48 C 0.45156(16) 0.69367(13) 0.20958(10) 0.0368(3) Uani 1 1 d . .
F48 F 0.40582(11) 0.67633(10) 0.14894(6) 0.0486(3) Uani 1 1 d . .
C49 C 0.16409(14) 0.70884(13) 0.24334(9) 0.0312(3) Uani 1 1 d . .
C50 C 0.19166(16) 0.59723(14) 0.23427(10) 0.0372(3) Uani 1 1 d . .
F50 F 0.27692(10) 0.53050(8) 0.27017(7) 0.0448(2) Uani 1 1 d . .
C51 C 0.13701(19) 0.54844(15) 0.19145(12) 0.0456(4) Uani 1 1 d . .
F51 F 0.17122(14) 0.44022(10) 0.18503(9) 0.0663(4) Uani 1 1 d . .
C52 C 0.04807(19) 0.61055(18) 0.15462(12) 0.0479(4) Uani 1 1 d . .
F52 F -0.00602(14) 0.56520(13) 0.11172(9) 0.0700(4) Uani 1 1 d . .
C53 C 0.01568(16) 0.72137(16) 0.16137(10) 0.0407(4) Uani 1 1 d . .
F53 F -0.07043(10) 0.78481(11) 0.12541(7) 0.0530(3) Uani 1 1 d . .
C54 C 0.07307(15) 0.76711(14) 0.20520(10) 0.0335(3) Uani 1 1 d . .
F54 F 0.03302(9) 0.87605(8) 0.20851(6) 0.0397(2) Uani 1 1 d . .

loop_
_atom_site_aniso_label
_atom_site_aniso_U_11
_atom_site_aniso_U_22
_atom_site_aniso_U_33
_atom_site_aniso_U_23
_atom_site_aniso_U_13
_atom_site_aniso_U_12
P1 0.02313(16) 0.02245(16) 0.02573(17) -0.00090(12) -0.00705(13) -0.00256(12)
Si1 0.02870(19) 0.0331(2) 0.02578(19) -0.00177(15) -0.00652(15) -0.00236(15)
C1 0.0258(7) 0.0407(8) 0.0321(7) -0.0006(6) -0.0045(6) -0.0035(6)
C2 0.0299(7) 0.0488(10) 0.0407(9) 0.0027(7) -0.0086(7) -0.0136(7)
C3 0.0284(8) 0.0520(10) 0.0435(9) -0.0019(8) -0.0065(7) 0.0050(7)
C4 0.0405(9) 0.0535(10) 0.0338(8) -0.0055(7) -0.0010(7) -0.0027(8)
C5 0.0499(9) 0.0261(7) 0.0407(9) -0.0050(6) -0.0129(7) -0.0095(7)
C6 0.0640(12) 0.0270(8) 0.0551(11) -0.0083(7) -0.0100(9) -0.0006(8)
C7 0.0714(13) 0.0477(10) 0.0479(10) -0.0137(8) -0.0210(10) -0.0186(10)
C8 0.0551(11) 0.0374(9) 0.0578(11) 0.0018(8) -0.0147(9) -0.0223(8)
C9 0.0272(7) 0.0278(7) 0.0370(8) 0.0017(6) -0.0131(6) -0.0030(5)
C10 0.0435(9) 0.0430(9) 0.0386(9) 0.0088(7) -0.0194(7) -0.0077(7)
C11 0.0277(7) 0.0370(8) 0.0529(10) -0.0006(7) -0.0159(7) -0.0025(6)
C12 0.0368(8) 0.0258(7) 0.0499(9) -0.0007(7) -0.0136(7) -0.0027(6)
C13 0.0335(8) 0.0450(9) 0.0358(8) -0.0045(7) -0.0028(7) -0.0008(7)
C14 0.0343(9) 0.0709(13) 0.0459(10) -0.0053(9) -0.0012(8) -0.0102(9)
C15 0.0459(10) 0.0609(12) 0.0422(10) -0.0168(9) 0.0015(8) -0.0003(9)
C16 0.0371(8) 0.0581(11) 0.0345(8) -0.0104(7) -0.0103(7) -0.0113(8)
C17 0.0670(13) 0.0561(12) 0.0510(11) -0.0124(9) -0.0181(10) -0.0255(10)
C18 0.0556(12) 0.0847(16) 0.0411(10) -0.0161(10) -0.0203(9) -0.0094(11)
C19 0.0498(10) 0.0413(9) 0.0397(9) 0.0071(7) -0.0122(8) -0.0008(8)
C20 0.0665(14) 0.0623(13) 0.0502(12) 0.0156(10) -0.0073(10) -0.0031(11)
C21 0.0565(12) 0.0575(12) 0.0518(11) 0.0142(10) -0.0111(10) 0.0143(10)
B1 0.0270(7) 0.0251(7) 0.0286(8) -0.0034(6) -0.0029(6) -0.0020(6)
C31 0.0247(6) 0.0272(7) 0.0362(8) -0.0022(6) -0.0080(6) -0.0028(5)
C32 0.0312(7) 0.0343(8) 0.0406(8) 0.0013(7) -0.0097(6) -0.0069(6)
F32 0.0511(6) 0.0492(6) 0.0328(5) 0.0051(4) -0.0041(4) -0.0125(5)
C33 0.0356(8) 0.0362(9) 0.0655(12) 0.0162(8) -0.0215(8) -0.0135(7)
F33 0.0625(8) 0.0513(7) 0.0782(9) 0.0341(6) -0.0262(7) -0.0224(6)
C34 0.0326(8) 0.0233(7) 0.0915(15) -0.0029(9) -0.0250(9) -0.0054(6)
F34 0.0576(7) 0.0224(5) 0.1376(14) 0.0004(6) -0.0388(8) -0.0073(5)
C35 0.0284(7) 0.0315(8) 0.0730(12) -0.0200(8) -0.0138(8) -0.0040(6)
F35 0.0547(7) 0.0442(6) 0.0952(10) -0.0408(7) -0.0087(6) -0.0060(5)
C36 0.0254(7) 0.0297(7) 0.0434(8) -0.0080(6) -0.0089(6) -0.0046(6)
F36 0.0436(5) 0.0413(5) 0.0375(5) -0.0150(4) -0.0037(4) -0.0091(4)
C37 0.0289(7) 0.0250(7) 0.0278(7) -0.0052(5) -0.0038(6) -0.0040(5)
C38 0.0290(7) 0.0264(7) 0.0319(7) -0.0069(6) -0.0044(6) -0.0049(5)
F38 0.0278(4) 0.0332(4) 0.0433(5) -0.0050(4) -0.0068(4) 0.0008(3)
C39 0.0300(7) 0.0344(8) 0.0346(8) -0.0138(6) 0.0023(6) -0.0107(6)
F39 0.0321(5) 0.0507(6) 0.0505(6) -0.0180(5) 0.0082(4) -0.0140(4)
C40 0.0460(9) 0.0363(8) 0.0278(7) -0.0039(6) -0.0013(6) -0.0213(7)
F40 0.0646(7) 0.0552(6) 0.0328(5) 0.0015(4) 0.0038(5) -0.0320(6)
C41 0.0434(8) 0.0293(7) 0.0321(7) 0.0009(6) -0.0120(7) -0.0123(6)
F41 0.0617(7) 0.0366(5) 0.0474(6) 0.0125(4) -0.0227(5) -0.0136(5)
C42 0.0297(7) 0.0276(7) 0.0334(7) -0.0047(6) -0.0057(6) -0.0047(6)
F42 0.0312(5) 0.0328(5) 0.0474(5) 0.0039(4) -0.0069(4) 0.0012(4)
C43 0.0292(7) 0.0240(6) 0.0317(7) -0.0006(5) -0.0009(6) -0.0018(5)
C44 0.0310(7) 0.0271(7) 0.0351(8) 0.0018(6) -0.0030(6) -0.0043(6)
F44 0.0356(5) 0.0449(5) 0.0347(5) -0.0070(4) -0.0070(4) -0.0064(4)
C45 0.0322(8) 0.0299(7) 0.0506(10) 0.0060(7) -0.0075(7) -0.0086(6)
F45 0.0389(5) 0.0491(6) 0.0661(7) 0.0048(5) -0.0203(5) -0.0143(5)
C46 0.0280(8) 0.0359(8) 0.0643(12) 0.0018(8) 0.0027(8) -0.0080(7)
F46 0.0259(5) 0.0697(8) 0.0959(10) -0.0076(7) 0.0060(6) -0.0077(5)
C47 0.0380(9) 0.0368(9) 0.0485(10) -0.0058(7) 0.0143(8) -0.0044(7)
F47 0.0494(7) 0.0791(9) 0.0646(8) -0.0255(7) 0.0260(6) -0.0084(6)
C48 0.0375(8) 0.0312(8) 0.0357(8) -0.0033(6) 0.0007(7) -0.0051(6)
F48 0.0512(6) 0.0553(6) 0.0342(5) -0.0143(5) 0.0049(4) -0.0094(5)
C49 0.0340(7) 0.0310(7) 0.0258(7) -0.0046(6) -0.0002(6) -0.0075(6)
C50 0.0426(9) 0.0329(8) 0.0330(8) -0.0057(6) -0.0006(7) -0.0085(7)
F50 0.0534(6) 0.0287(5) 0.0478(6) -0.0079(4) -0.0077(5) -0.0001(4)
C51 0.0582(11) 0.0377(9) 0.0412(9) -0.0121(7) 0.0015(8) -0.0189(8)
F51 0.0886(10) 0.0412(6) 0.0756(9) -0.0241(6) -0.0112(7) -0.0209(6)
C52 0.0547(11) 0.0593(12) 0.0380(9) -0.0139(8) -0.0033(8) -0.0304(9)
F52 0.0815(9) 0.0831(10) 0.0657(8) -0.0247(7) -0.0207(7) -0.0400(8)
C53 0.0376(8) 0.0542(10) 0.0314(8) -0.0016(7) -0.0051(7) -0.0173(8)
F53 0.0456(6) 0.0745(8) 0.0451(6) 0.0003(5) -0.0179(5) -0.0214(6)
C54 0.0344(8) 0.0351(8) 0.0289(7) -0.0041(6) -0.0017(6) -0.0086(6)
F54 0.0382(5) 0.0366(5) 0.0441(5) -0.0040(4) -0.0148(4) -0.0010(4)

loop_
_atom_type_symbol
_atom_type_description
_atom_type_scat_dispersion_real
_atom_type_scat_dispersion_imag
_atom_type_scat_source
C C 0.0181 0.0091 'International Tables Vol C Tables 4.2.6.8 and 6.1.1.4'
H H 0.0000 0.0000 'International Tables Vol C Tables 4.2.6.8 and 6.1.1.4'
B B 0.0090 0.0039 'International Tables Vol C Tables 4.2.6.8 and 6.1.1.4'
F F 0.0727 0.0534 'International Tables Vol C Tables 4.2.6.8 and 6.1.1.4'
Si Si 0.2541 0.3302 'International Tables Vol C Tables 4.2.6.8 and 6.1.1.4'
P P 0.2955 0.4335 'International Tables Vol C Tables 4.2.6.8 and 6.1.1.4'

loop_
_geom_angle_atom_site_label_1
_geom_angle_atom_site_label_2
_geom_angle_atom_site_label_3
_geom_angle
C9 P1 C5 108.72(7)
C9 P1 C1 108.50(7)
C5 P1 C1 108.59(8)
C9 P1 Si1 110.11(5)
C5 P1 Si1 109.99(6)
C1 P1 Si1 110.88(5)
C13 Si1 C16 110.51(8)
C13 Si1 C19 111.70(9)
C16 Si1 C19 111.86(9)
C13 Si1 P1 109.18(6)
C16 Si1 P1 108.07(6)
C19 Si1 P1 105.28(6)
C3 C1 C2 106.53(14)
C3 C1 C4 107.28(14)
C2 C1 C4 107.92(14)
C3 C1 P1 111.33(11)
C2 C1 P1 110.23(11)
C4 C1 P1 113.25(12)
C8 C5 C7 107.46(16)
C8 C5 C6 107.94(15)
C7 C5 C6 107.14(16)
C8 C5 P1 111.53(12)
C7 C5 P1 112.92(12)
C6 C5 P1 109.64(13)
C11 C9 C10 107.90(13)
C11 C9 C12 106.77(14)
C10 C9 C12 107.55(14)
C11 C9 P1 109.86(11)
C10 C9 P1 114.02(11)
C12 C9 P1 110.46(10)
C14 C13 C15 108.20(16)
C14 C13 Si1 118.97(14)
C15 C13 Si1 109.39(12)
C17 C16 C18 108.66(17)
C17 C16 Si1 118.00(13)
C18 C16 Si1 111.02(15)
C20 C19 C21 108.48(16)
C20 C19 Si1 113.48(15)
C21 C19 Si1 117.14(15)
C31 B1 C43 102.01(12)
C31 B1 C49 113.09(12)
C43 B1 C49 114.21(12)
C31 B1 C37 113.34(12)
C43 B1 C37 113.33(12)
C49 B1 C37 101.37(12)
C32 C31 C36 113.31(15)
C32 C31 B1 119.48(14)
C36 C31 B1 127.12(14)
F32 C32 C33 116.06(16)
F32 C32 C31 119.15(15)
C33 C32 C31 124.77(17)
F33 C33 C34 120.44(17)
F33 C33 C32 120.6(2)
C34 C33 C32 118.96(18)
F34 C34 C35 120.2(2)
F34 C34 C33 120.7(2)
C35 C34 C33 119.10(16)
F35 C35 C34 120.02(16)
F35 C35 C36 119.85(19)
C34 C35 C36 120.10(18)
F36 C36 C35 115.10(15)
F36 C36 C31 121.37(14)
C35 C36 C31 123.52(17)
C42 C37 C38 112.93(14)
C42 C37 B1 127.64(13)
C38 C37 B1 119.13(13)
F38 C38 C39 115.83(14)
F38 C38 C37 119.33(13)
C39 C38 C37 124.84(15)
F39 C39 C40 119.82(15)
F39 C39 C38 120.89(15)
C40 C39 C38 119.28(15)
F40 C40 C39 120.56(16)
F40 C40 C41 120.70(16)
C39 C40 C41 118.74(15)
F41 C41 C40 119.62(15)
F41 C41 C42 120.57(16)
C40 C41 C42 119.81(15)
F42 C42 C41 114.54(14)
F42 C42 C37 121.13(14)
C41 C42 C37 124.32(15)
C48 C43 C44 112.94(15)
C48 C43 B1 127.66(15)
C44 C43 B1 119.18(13)
F44 C44 C45 115.33(15)
F44 C44 C43 119.47(14)
C45 C44 C43 125.19(16)
F45 C45 C46 120.03(16)
F45 C45 C44 120.91(16)
C46 C45 C44 119.06(17)
F46 C46 C47 121.15(18)
F46 C46 C45 120.1(2)
C47 C46 C45 118.76(16)
F47 C47 C46 120.09(18)
F47 C47 C48 119.7(2)
C46 C47 C48 120.21(17)
F48 C48 C43 120.70(15)
F48 C48 C47 115.55(15)
C43 C48 C47 123.75(17)
C54 C49 C50 112.92(15)
C54 C49 B1 127.74(14)
C50 C49 B1 118.83(14)
F50 C50 C51 116.41(16)
F50 C50 C49 118.96(15)
C51 C50 C49 124.62(18)
F51 C51 C52 119.99(18)
F51 C51 C50 120.3(2)
C52 C51 C50 119.74(18)
F52 C52 C51 120.97(19)
F52 C52 C53 120.2(2)
C51 C52 C53 118.83(17)
F53 C53 C52 120.36(17)
F53 C53 C54 120.15(17)
C52 C53 C54 119.49(18)
F54 C54 C53 114.32(15)
F54 C54 C49 121.29(14)
C53 C54 C49 124.39(16)

loop_
_geom_bond_atom_site_label_1
_geom_bond_atom_site_label_2
_geom_bond_distance
P1 C9 1.9129(15)
P1 C5 1.9183(16)
P1 C1 1.9221(16)
P1 Si1 2.4843(5)
Si1 C13 1.9148(17)
Si1 C16 1.9159(18)
Si1 C19 1.9182(19)
C1 C3 1.534(2)
C1 C2 1.542(2)
C1 C4 1.545(2)
C5 C8 1.537(3)
C5 C7 1.542(3)
C5 C6 1.544(3)
C9 C11 1.534(2)
C9 C10 1.538(2)
C9 C12 1.541(2)
C13 C14 1.540(3)
C13 C15 1.549(3)
C16 C17 1.532(3)
C16 C18 1.550(3)
C19 C20 1.530(3)
C19 C21 1.539(3)
B1 C31 1.651(2)
B1 C43 1.654(2)
B1 C49 1.655(2)
B1 C37 1.658(2)
C31 C32 1.390(2)
C31 C36 1.390(2)
C32 F32 1.353(2)
C32 C33 1.383(2)
C33 F33 1.344(2)
C33 C34 1.373(3)
C34 F34 1.343(2)
C34 C35 1.370(3)
C35 F35 1.348(2)
C35 C36 1.386(2)
C36 F36 1.346(2)
C37 C42 1.386(2)
C37 C38 1.397(2)
C38 F38 1.3506(18)
C38 C39 1.380(2)
C39 F39 1.3436(19)
C39 C40 1.377(3)
C40 F40 1.3403(19)
C40 C41 1.379(3)
C41 F41 1.343(2)
C41 C42 1.385(2)
C42 F42 1.3531(18)
C43 C48 1.389(2)
C43 C44 1.390(2)
C44 F44 1.353(2)
C44 C45 1.380(2)
C45 F45 1.345(2)
C45 C46 1.379(3)
C46 F46 1.339(2)
C46 C47 1.368(3)
C47 F47 1.346(2)
C47 C48 1.392(3)
C48 F48 1.348(2)
C49 C54 1.388(2)
C49 C50 1.397(2)
C50 F50 1.351(2)
C50 C51 1.375(3)
C51 F51 1.348(2)
C51 C52 1.371(3)
C52 F52 1.344(2)
C52 C53 1.379(3)
C53 F53 1.344(2)
C53 C54 1.386(2)
C54 F54 1.3532(19)
